data_7214373
loop_
_publ_author_name
'Hoque, Md. Najbul'
'Das, Gopal'

_publ_section_title
;
 Hydrated anion glued capsular and non-capsular assembly of a tripodal
 host: Solid state recognition of bromide--water [Br5--(H2O)6]5&#x2212;
 and iodide--water [I2--(H2O)4]2&#x2212; clusters in cationic tripodal
 receptor
;
_journal_issue 21
_journal_name_full CrystEngComm
_journal_page_first 4447
_journal_paper_doi 10.1039/c4ce00149d
_journal_volume 16
_journal_year 2014
_chemical_formula_moiety 'C24 H34 N4 O3, 4(F), 5(H2 O)'
_chemical_formula_sum 'C24 H44 F4 N4 O8'
_chemical_formula_weight 592.63
_chemical_name_systematic
; 
 ? 
;
_space_group_IT_number 15
_symmetry_cell_setting monoclinic
_symmetry_space_group_name_Hall '-C 2yc'
_symmetry_space_group_name_H-M 'C 1 2/c 1'
_atom_sites_solution_hydrogens geom
_atom_sites_solution_primary direct
_atom_sites_solution_secondary difmap
_audit_creation_method SHELXL-97
_cell_angle_alpha 90.00
_cell_angle_beta 114.561(6)
_cell_angle_gamma 90.00
_cell_formula_units_Z 8
_cell_length_a 23.2013(12)
_cell_length_b 11.1503(4)
_cell_length_c 24.7773(10)
_cell_measurement_temperature 298(2)
_cell_volume 5829.9(5)
_computing_cell_refinement 'Bruker SMART'
_computing_data_collection 'Bruker SMART'
_computing_data_reduction 'Bruker SAINT'
_computing_molecular_graphics 'Bruker SHELXTL'
_computing_publication_material 'Bruker SHELXTL'
_computing_structure_refinement 'SHELXL-97 (Sheldrick, 1997)'
_computing_structure_solution 'SHELXS-97 (Sheldrick, 1990)'
_diffrn_ambient_temperature 298(2)
_diffrn_measured_fraction_theta_full 0.990
_diffrn_measured_fraction_theta_max 0.990
_diffrn_measurement_device_type 'CCD area detector'
_diffrn_measurement_method 'phi and omega scans'
_diffrn_radiation_monochromator graphite
_diffrn_radiation_source 'fine-focus sealed tube'
_diffrn_radiation_type MoK\a
_diffrn_radiation_wavelength 0.71073
_diffrn_reflns_av_R_equivalents 0.0248
_diffrn_reflns_av_sigmaI/netI 0.0356
_diffrn_reflns_limit_h_max 27
_diffrn_reflns_limit_h_min -30
_diffrn_reflns_limit_k_max 14
_diffrn_reflns_limit_k_min -8
_diffrn_reflns_limit_l_max 33
_diffrn_reflns_limit_l_min -19
_diffrn_reflns_number 13715
_diffrn_reflns_theta_full 28.75
_diffrn_reflns_theta_max 28.75
_diffrn_reflns_theta_min 3.00
_exptl_absorpt_coefficient_mu 0.116
_exptl_absorpt_correction_T_max 0.979
_exptl_absorpt_correction_T_min 0.966
_exptl_absorpt_correction_type multi-scan
_exptl_absorpt_process_details SADABS
_exptl_crystal_colour colorless
_exptl_crystal_density_diffrn 1.350
_exptl_crystal_density_method 'not measured'
_exptl_crystal_description block
_exptl_crystal_F_000 2528.0
_exptl_crystal_size_max 0.32
_exptl_crystal_size_mid 0.25
_exptl_crystal_size_min 0.18
_refine_diff_density_max 0.783
_refine_diff_density_min -0.364
_refine_diff_density_rms 0.067
_refine_ls_extinction_method none
_refine_ls_goodness_of_fit_ref 0.980
_refine_ls_hydrogen_treatment mixed
_refine_ls_matrix_type full
_refine_ls_number_parameters 391
_refine_ls_number_reflns 6652
_refine_ls_number_restraints 4
_refine_ls_restrained_S_all 0.980
_refine_ls_R_factor_all 0.1039
_refine_ls_R_factor_gt 0.0780
_refine_ls_shift/su_max 0.007
_refine_ls_shift/su_mean 0.005
_refine_ls_structure_factor_coef Fsqd
_refine_ls_weighting_details 'calc w=1/[\s^2^(Fo^2^)+(0.1310P)^2^+11.5967P] where P=(Fo^2^+2Fc^2^)/3'
_refine_ls_weighting_scheme calc
_refine_ls_wR_factor_gt 0.2311
_refine_ls_wR_factor_ref 0.2563
_reflns_number_gt 4624
_reflns_number_total 7502
_reflns_threshold_expression >2sigma(I)
_cod_data_source_file c4ce00149d2.cif
_cod_data_source_block LH4-4F-5H2O
_cod_depositor_comments
;
The following automatic conversions were performed:

'_symmetry_cell_setting' value 'Monoclinic' changed to 'monoclinic'
according to
/usr/data/users/saulius/crontab/automatic-downloads/rss-feeds/RSC/lib/dictionaries/cif_core.dic
dictionary named 'cif_core.dic' version 2.4.2 from
2011-04-26.

'_exptl_absorpt_correction_type' value 'Multi-scan'
changed to 'multi-scan' according to
/usr/data/users/saulius/crontab/automatic-downloads/rss-feeds/RSC/lib/dictionaries/cif_core.dic
dictionary named 'cif_core.dic' version 2.4.2 from 2011-04-26.

Automatic conversion script
Id: cif_fix_values 2281 2013-09-26 08:29:07Z andrius 

 Adding full bibliography for 7214372--7214377.cif.
;
_cod_original_cell_volume 5830.0(5)
_cod_original_sg_symbol_H-M 'C 2/c'
_cod_database_code 7214373

loop_
_symmetry_equiv_pos_as_xyz
'x, y, z'
'-x, y, -z+1/2'
'x+1/2, y+1/2, z'
'-x+1/2, y+1/2, -z+1/2'
'-x, -y, -z'
'x, -y, z-1/2'
'-x+1/2, -y+1/2, -z'
'x+1/2, -y+1/2, z-1/2'

loop_
_atom_site_label
_atom_site_type_symbol
_atom_site_fract_x
_atom_site_fract_y
_atom_site_fract_z
_atom_site_U_iso_or_equiv
_atom_site_adp_type
_atom_site_occupancy
_atom_site_symmetry_multiplicity
_atom_site_calc_flag
_atom_site_refinement_flags
O2 O 0.25856(10) 0.8895(2) 0.46535(9) 0.0487(5) Uani 1 1 d .
F5 F 0.35397(11) 0.1731(2) 0.27874(10) 0.0712(6) Uani 1 1 d .
O3 O 0.40115(10) 0.9255(2) 0.44820(9) 0.0520(5) Uani 1 1 d .
O1 O 0.30328(12) 1.1768(2) 0.45027(10) 0.0566(6) Uani 1 1 d .
F3 F 0.33872(12) 0.8159(2) 0.22671(11) 0.0777(7) Uani 1 1 d .
N1 N 0.27861(11) 0.9858(2) 0.37346(10) 0.0422(5) Uani 1 1 d .
H1NA H 0.3004 0.9909 0.4135 0.051 Uiso 1 1 calc R
F2 F 0.43665(11) 0.4990(2) 0.34667(11) 0.0805(7) Uani 1 1 d .
N3 N 0.28028(12) 0.9704(2) 0.69588(10) 0.0469(6) Uani 1 1 d .
H3NB H 0.2429 0.9631 0.6976 0.056 Uiso 1 1 calc R
H3NC H 0.2949 1.0446 0.7063 0.056 Uiso 1 1 calc R
H3NA H 0.3075 0.9182 0.7206 0.056 Uiso 1 1 calc R
O7 O 0.57061(11) 0.3390(3) 0.29933(12) 0.0742(8) Uani 1 1 d G
H7A H 0.5665 0.3839 0.3252 0.111 Uiso 1 1 d G
H7B H 0.5539 0.2711 0.2992 0.111 Uiso 1 1 d G
O4 O 0.32776(11) 0.6317(3) 0.29666(13) 0.0804(9) Uani 1 1 d G
H4B H 0.3661 0.6104 0.3162 0.121 Uiso 1 1 d G
H4A H 0.3266 0.6941 0.2765 0.121 Uiso 1 1 d G
C11 C 0.25979(13) 0.9091(2) 0.52065(12) 0.0397(6) Uani 1 1 d .
C14 C 0.27301(13) 0.9465(2) 0.63524(12) 0.0399(6) Uani 1 1 d .
O8 O 0.58153(13) 0.5383(3) 0.28626(14) 0.0821(9) Uani 1 1 d G
H8B H 0.5869 0.4988 0.3173 0.123 Uiso 1 1 d G
H8A H 0.5809 0.4904 0.2593 0.123 Uiso 1 1 d G
O6 O 0.29806(13) 0.3524(3) 0.27636(16) 0.0891(10) Uani 1 1 d GD
C19 C 0.43421(13) 0.8715(3) 0.50273(13) 0.0455(7) Uani 1 1 d .
O5 O 0.4435(2) 0.8561(4) 0.2825(2) 0.141(2) Uani 1 1 d G
H5B H 0.4646 0.8394 0.2625 0.211 Uiso 1 1 d G
H5A H 0.4044 0.8609 0.2593 0.211 Uiso 1 1 d G
C13 C 0.21514(14) 0.9668(3) 0.58823(13) 0.0449(6) Uani 1 1 d .
H13 H 0.1809 0.9929 0.5954 0.054 Uiso 1 1 calc R
C12 C 0.20811(14) 0.9485(3) 0.53045(13) 0.0452(7) Uani 1 1 d .
H12 H 0.1693 0.9623 0.4987 0.054 Uiso 1 1 calc R
C3 C 0.34937(15) 1.2230(3) 0.50184(13) 0.0464(7) Uani 1 1 d .
N2 N 0.48441(17) 1.3427(4) 0.66840(14) 0.0597(8) Uani 1 1 d .
C16 C 0.31735(14) 0.8873(3) 0.56815(13) 0.0472(7) Uani 1 1 d .
H16 H 0.3515 0.8597 0.5612 0.057 Uiso 1 1 calc R
C15 C 0.32439(14) 0.9060(3) 0.62545(13) 0.0473(7) Uani 1 1 d .
H15 H 0.3631 0.8918 0.6572 0.057 Uiso 1 1 calc R
C6 C 0.43768(16) 1.3013(3) 0.61016(14) 0.0500(7) Uani 1 1 d .
C9 C 0.22246(15) 0.9067(3) 0.36319(13) 0.0511(7) Uani 1 1 d .
H9A H 0.2335 0.8235 0.3609 0.061 Uiso 1 1 calc R
H9B H 0.1875 0.9279 0.3260 0.061 Uiso 1 1 calc R
C17 C 0.32435(15) 0.9320(3) 0.35082(13) 0.0501(7) Uani 1 1 d .
H17B H 0.3012 0.8873 0.3147 0.060 Uiso 1 1 calc R
H17A H 0.3478 0.9953 0.3420 0.060 Uiso 1 1 calc R
C1 C 0.26001(17) 1.1120(3) 0.35228(13) 0.0540(8) Uani 1 1 d .
H1B H 0.2184 1.1298 0.3507 0.065 Uiso 1 1 calc R
H1A H 0.2584 1.1218 0.3128 0.065 Uiso 1 1 calc R
C10 C 0.20312(15) 0.9231(3) 0.41373(13) 0.0514(7) Uani 1 1 d .
H10A H 0.1916 1.0058 0.4164 0.062 Uiso 1 1 calc R
H10B H 0.1675 0.8718 0.4089 0.062 Uiso 1 1 calc R
F1 F 0.5000 0.0504(5) 0.2500 0.154(2) Uani 1 2 d S
N4 N 0.53005(15) 0.7283(4) 0.67503(13) 0.0766(10) Uani 1 1 d .
H4NB H 0.5462 0.6569 0.6730 0.092 Uiso 1 1 calc R
H4NA H 0.5025 0.7202 0.6913 0.092 Uiso 1 1 calc R
H4NC H 0.5611 0.7775 0.6972 0.092 Uiso 1 1 calc R
C8 C 0.34008(17) 1.2020(3) 0.55283(15) 0.0535(8) Uani 1 1 d .
H8 H 0.3041 1.1613 0.5505 0.064 Uiso 1 1 calc R
C20 C 0.43843(16) 0.7487(3) 0.51135(15) 0.0555(8) Uani 1 1 d .
H20 H 0.4205 0.6970 0.4792 0.067 Uiso 1 1 calc R
C18 C 0.36929(16) 0.8503(3) 0.39758(14) 0.0542(8) Uani 1 1 d .
H18A H 0.3464 0.7867 0.4069 0.065 Uiso 1 1 calc R
H18B H 0.3993 0.8146 0.3844 0.065 Uiso 1 1 calc R
C22 C 0.49745(15) 0.7784(4) 0.61482(15) 0.0616(9) Uani 1 1 d .
C7 C 0.38388(16) 1.2414(3) 0.60664(14) 0.0536(8) Uani 1 1 d .
H7 H 0.3775 1.2279 0.6408 0.064 Uiso 1 1 calc R
C23 C 0.49476(16) 0.9031(4) 0.60640(15) 0.0634(10) Uani 1 1 d .
H23 H 0.5143 0.9542 0.6386 0.076 Uiso 1 1 calc R
C24 C 0.46287(15) 0.9495(3) 0.55005(14) 0.0557(8) Uani 1 1 d .
H24 H 0.4606 1.0320 0.5439 0.067 Uiso 1 1 calc R
C2 C 0.3087(2) 1.1959(3) 0.39511(14) 0.0602(9) Uani 1 1 d .
H2B H 0.3509 1.1761 0.3989 0.072 Uiso 1 1 calc R
H2A H 0.2994 1.2785 0.3822 0.072 Uiso 1 1 calc R
C4 C 0.40195(18) 1.2859(3) 0.50461(15) 0.0576(8) Uani 1 1 d .
H4 H 0.4075 1.3022 0.4703 0.069 Uiso 1 1 calc R
C5 C 0.44654(17) 1.3245(3) 0.55985(16) 0.0585(8) Uani 1 1 d .
H5 H 0.4823 1.3661 0.5625 0.070 Uiso 1 1 calc R
C21 C 0.46960(17) 0.7032(4) 0.56845(16) 0.0626(9) Uani 1 1 d .
H21 H 0.4713 0.6208 0.5747 0.075 Uiso 1 1 calc R
F4 F 0.42834(15) 0.5021(3) 0.43620(16) 0.0486(8) Uani 0.50 1 d P
H2NA H 0.508(2) 1.406(4) 0.6614(18) 0.073(12) Uiso 1 1 d .
H2NB H 0.469(2) 1.383(5) 0.691(2) 0.090(16) Uiso 1 1 d .
H2NC H 0.509(3) 1.293(5) 0.688(2) 0.096(18) Uiso 1 1 d .
H6A H 0.313(2) 0.286(2) 0.271(2) 0.087(15) Uiso 1 1 d D
H6B H 0.315(3) 0.422(3) 0.280(3) 0.14(3) Uiso 1 1 d D

loop_
_atom_site_aniso_label
_atom_site_aniso_U_11
_atom_site_aniso_U_22
_atom_site_aniso_U_33
_atom_site_aniso_U_23
_atom_site_aniso_U_13
_atom_site_aniso_U_12
O2 0.0478(11) 0.0623(13) 0.0370(10) -0.0006(9) 0.0187(9) 0.0015(10)
F5 0.0646(13) 0.0735(14) 0.0631(13) -0.0081(10) 0.0143(10) -0.0146(11)
O3 0.0518(12) 0.0566(13) 0.0367(10) 0.0028(9) 0.0076(9) -0.0018(10)
O1 0.0657(15) 0.0600(14) 0.0442(12) -0.0055(10) 0.0231(11) -0.0107(11)
F3 0.0814(16) 0.0664(14) 0.0863(16) 0.0119(11) 0.0359(13) 0.0112(11)
N1 0.0456(13) 0.0489(13) 0.0256(10) 0.0001(9) 0.0085(9) -0.0039(10)
F2 0.0689(14) 0.0866(16) 0.0752(15) 0.0146(12) 0.0193(12) -0.0067(12)
N3 0.0492(14) 0.0512(14) 0.0404(13) 0.0011(11) 0.0188(11) 0.0034(11)
O7 0.0547(15) 0.096(2) 0.0698(17) -0.0078(14) 0.0242(13) -0.0101(14)
O4 0.0572(16) 0.100(2) 0.0809(19) 0.0270(16) 0.0259(14) -0.0028(15)
C11 0.0428(14) 0.0404(14) 0.0372(13) -0.0004(11) 0.0178(11) -0.0052(11)
C14 0.0427(14) 0.0401(14) 0.0367(13) 0.0007(11) 0.0164(11) -0.0024(11)
O8 0.0800(19) 0.090(2) 0.086(2) -0.0186(16) 0.0442(17) 0.0009(16)
O6 0.091(2) 0.096(3) 0.083(2) 0.0102(19) 0.0380(18) 0.034(2)
C19 0.0340(13) 0.0638(19) 0.0377(14) 0.0033(13) 0.0140(11) 0.0012(12)
O5 0.085(3) 0.089(3) 0.179(4) 0.042(3) -0.014(3) -0.001(2)
C13 0.0383(14) 0.0522(16) 0.0456(15) -0.0031(13) 0.0190(12) 0.0016(12)
C12 0.0373(14) 0.0537(17) 0.0393(14) -0.0011(12) 0.0106(11) -0.0025(12)
C3 0.0536(17) 0.0395(14) 0.0460(16) -0.0021(12) 0.0204(13) -0.0003(13)
N2 0.0526(17) 0.067(2) 0.0500(17) -0.0025(15) 0.0116(14) -0.0020(16)
C16 0.0385(14) 0.0620(18) 0.0451(15) 0.0048(13) 0.0214(13) 0.0072(13)
C15 0.0357(14) 0.0594(18) 0.0434(15) 0.0058(13) 0.0132(12) 0.0051(13)
C6 0.0504(17) 0.0484(16) 0.0475(16) -0.0020(13) 0.0169(14) 0.0007(13)
C9 0.0476(16) 0.0636(19) 0.0365(14) -0.0094(13) 0.0121(13) -0.0136(14)
C17 0.0517(17) 0.0641(19) 0.0333(14) -0.0017(13) 0.0165(12) -0.0022(15)
C1 0.064(2) 0.0545(18) 0.0348(14) 0.0096(13) 0.0123(14) 0.0085(15)
C10 0.0463(16) 0.0649(19) 0.0384(15) -0.0013(13) 0.0132(13) -0.0068(14)
F1 0.227(7) 0.120(4) 0.125(4) 0.000 0.083(5) 0.000
N4 0.0546(18) 0.115(3) 0.0501(17) 0.0197(17) 0.0114(14) -0.0048(18)
C8 0.0581(19) 0.0532(17) 0.0553(18) -0.0040(14) 0.0297(16) -0.0098(15)
C20 0.0499(17) 0.063(2) 0.0488(17) 0.0011(15) 0.0154(14) 0.0090(15)
C18 0.0540(18) 0.065(2) 0.0396(15) -0.0054(14) 0.0150(14) 0.0057(15)
C22 0.0377(16) 0.093(3) 0.0501(18) 0.0208(18) 0.0141(14) -0.0003(16)
C7 0.062(2) 0.0569(18) 0.0465(17) 0.0006(14) 0.0266(15) -0.0045(15)
C23 0.0489(18) 0.093(3) 0.0405(16) -0.0057(17) 0.0108(14) -0.0163(18)
C24 0.0474(17) 0.066(2) 0.0472(17) -0.0014(15) 0.0130(14) -0.0111(15)
C2 0.085(3) 0.0485(18) 0.0461(17) 0.0034(14) 0.0256(17) -0.0060(17)
C4 0.071(2) 0.0573(19) 0.0523(18) -0.0011(15) 0.0334(17) -0.0121(17)
C5 0.0554(19) 0.060(2) 0.065(2) -0.0074(16) 0.0301(17) -0.0163(16)
C21 0.0516(19) 0.070(2) 0.056(2) 0.0138(17) 0.0122(16) 0.0106(17)
F4 0.0404(17) 0.058(2) 0.061(2) 0.0069(16) 0.0340(16) 0.0004(15)

loop_
_atom_type_symbol
_atom_type_description
_atom_type_scat_dispersion_real
_atom_type_scat_dispersion_imag
_atom_type_scat_source
C C 0.0033 0.0016 'International Tables Vol C Tables 4.2.6.8 and 6.1.1.4'
H H 0.0000 0.0000 'International Tables Vol C Tables 4.2.6.8 and 6.1.1.4'
N N 0.0061 0.0033 'International Tables Vol C Tables 4.2.6.8 and 6.1.1.4'
O O 0.0106 0.0060 'International Tables Vol C Tables 4.2.6.8 and 6.1.1.4'
F F 0.0171 0.0103 'International Tables Vol C Tables 4.2.6.8 and 6.1.1.4'

loop_
_geom_angle_atom_site_label_1
_geom_angle_atom_site_label_2
_geom_angle_atom_site_label_3
_geom_angle
C11 O2 C10 119.1(2)
C19 O3 C18 118.3(3)
C3 O1 C2 119.0(3)
C1 N1 C9 112.8(3)
C1 N1 C17 112.7(2)
C9 N1 C17 113.4(2)
O2 C11 C16 115.6(3)
O2 C11 C12 124.2(3)
C16 C11 C12 120.3(3)
C13 C14 C15 120.7(3)
C13 C14 N3 119.4(3)
C15 C14 N3 119.8(3)
C20 C19 O3 123.8(3)
C20 C19 C24 120.8(3)
O3 C19 C24 115.4(3)
C14 C13 C12 120.1(3)
C13 C12 C11 119.1(3)
O1 C3 C4 124.2(3)
O1 C3 C8 115.2(3)
C4 C3 C8 120.5(3)
C15 C16 C11 120.6(3)
C16 C15 C14 119.2(3)
C5 C6 C7 120.4(3)
C5 C6 N2 120.3(3)
C7 C6 N2 119.3(3)
N1 C9 C10 108.9(2)
C18 C17 N1 108.8(2)
N1 C1 C2 108.2(3)
O2 C10 C9 104.0(3)
C7 C8 C3 120.0(3)
C19 C20 C21 119.5(3)
O3 C18 C17 105.1(3)
C21 C22 C23 120.8(3)
C21 C22 N4 119.3(4)
C23 C22 N4 119.9(4)
C8 C7 C6 120.0(3)
C24 C23 C22 119.6(3)
C23 C24 C19 119.2(3)
O1 C2 C1 104.0(3)
C3 C4 C5 118.9(3)
C6 C5 C4 120.2(3)
C22 C21 C20 120.1(4)

loop_
_geom_bond_atom_site_label_1
_geom_bond_atom_site_label_2
_geom_bond_distance
O2 C11 1.376(3)
O2 C10 1.436(4)
O3 C19 1.384(3)
O3 C18 1.433(4)
O1 C3 1.380(4)
O1 C2 1.439(4)
N1 C1 1.502(4)
N1 C9 1.504(4)
N1 C17 1.515(4)
N3 C14 1.465(4)
C11 C16 1.386(4)
C11 C12 1.390(4)
C14 C13 1.382(4)
C14 C15 1.387(4)
C19 C20 1.383(5)
C19 C24 1.387(5)
C13 C12 1.387(4)
C3 C4 1.384(5)
C3 C8 1.387(4)
N2 C6 1.473(4)
C16 C15 1.376(4)
C6 C5 1.370(5)
C6 C7 1.386(5)
C9 C10 1.507(4)
C17 C18 1.502(4)
C1 C2 1.510(5)
N4 C22 1.473(4)
C8 C7 1.370(5)
C20 C21 1.390(5)
C22 C21 1.351(6)
C22 C23 1.404(6)
C23 C24 1.380(5)
C4 C5 1.397(5)
